data_1518406
loop_
_publ_author_name
'H\"arzschel, Stefan'
'K\"uhn, Fritz E.'
'W\"ohl, Anina'
'M\"uller, Wolfgang'
'Al-Hazmi, Mohammed H.'
'Alqahtani, Abdullah M.'
'M\"uller, Bernd H.'
'Peulecke, Normen'
'Rosenthal, Uwe'

_publ_section_title
;
 Comparative study of new chromium-based catalysts for the selective tri-
 and tetramerization of ethylene
;
_journal_issue 3
_journal_name_full 'Catal. Sci. Technol.'
_journal_page_first 1678
_journal_paper_doi 10.1039/C4CY01441C
_journal_volume 5
_journal_year 2015
_chemical_formula_sum 'C28 H36 N2 P2'
_chemical_formula_weight 462.53
_chemical_name_systematic
; 
 ? 
;
_space_group_IT_number 2
_symmetry_cell_setting triclinic
_symmetry_space_group_name_Hall '-P 1'
_symmetry_space_group_name_H-M 'P -1'
_atom_sites_solution_hydrogens geom
_atom_sites_solution_primary direct
_atom_sites_solution_secondary difmap
_audit_creation_method SHELXL-97
_audit_update_record
;
2014-11-04 deposited with the CCDC.
2014-12-11 downloaded from the CCDC.
;
_cell_angle_alpha 98.551(2)
_cell_angle_beta 106.145(2)
_cell_angle_gamma 104.953(2)
_cell_formula_units_Z 4
_cell_length_a 11.4796(4)
_cell_length_b 15.5902(6)
_cell_length_c 15.8639(6)
_cell_measurement_reflns_used 8852
_cell_measurement_temperature 150(2)
_cell_measurement_theta_max 27.29
_cell_measurement_theta_min 2.18
_cell_volume 2559.42(17)
_computing_cell_refinement 'SAINT (Bruker, 2009)'
_computing_data_collection 'APEX2 (Bruker, 2011)'
_computing_data_reduction SAINT
_computing_structure_refinement 'SHELXL-97 (Sheldrick, 2008)'
_computing_structure_solution 'SHELXS-97 (Sheldrick, 2008)'
_diffrn_ambient_temperature 150(2)
_diffrn_measured_fraction_theta_full 1.000
_diffrn_measured_fraction_theta_max 1.000
_diffrn_measurement_device_type 'Bruker Kappa APEX II Duo'
_diffrn_measurement_method '\f and \w scans'
_diffrn_radiation_monochromator 'curved graphite'
_diffrn_radiation_source 'fine-focus sealed tube'
_diffrn_radiation_type MoK\a
_diffrn_radiation_wavelength 0.71073
_diffrn_reflns_av_R_equivalents 0.0612
_diffrn_reflns_av_sigmaI/netI 0.0601
_diffrn_reflns_limit_h_max 14
_diffrn_reflns_limit_h_min -14
_diffrn_reflns_limit_k_max 20
_diffrn_reflns_limit_k_min -20
_diffrn_reflns_limit_l_max 20
_diffrn_reflns_limit_l_min -20
_diffrn_reflns_number 50731
_diffrn_reflns_theta_full 27.48
_diffrn_reflns_theta_max 27.48
_diffrn_reflns_theta_min 1.38
_exptl_absorpt_coefficient_mu 0.188
_exptl_absorpt_correction_T_max 0.978
_exptl_absorpt_correction_T_min 0.962
_exptl_absorpt_correction_type multi-scan
_exptl_absorpt_process_details 'SADABS (Bruker, 2008)'
_exptl_crystal_colour colourless
_exptl_crystal_density_diffrn 1.200
_exptl_crystal_density_method 'not measured'
_exptl_crystal_description prism
_exptl_crystal_F_000 992
_exptl_crystal_size_max 0.21
_exptl_crystal_size_mid 0.18
_exptl_crystal_size_min 0.12
_refine_diff_density_max 0.351
_refine_diff_density_min -0.299
_refine_diff_density_rms 0.055
_refine_ls_extinction_method none
_refine_ls_goodness_of_fit_ref 1.013
_refine_ls_hydrogen_treatment constr
_refine_ls_matrix_type full
_refine_ls_number_parameters 583
_refine_ls_number_reflns 11727
_refine_ls_number_restraints 0
_refine_ls_restrained_S_all 1.013
_refine_ls_R_factor_all 0.0755
_refine_ls_R_factor_gt 0.0427
_refine_ls_shift/su_max 0.001
_refine_ls_shift/su_mean 0.000
_refine_ls_structure_factor_coef Fsqd
_refine_ls_weighting_details 'calc w=1/[\s^2^(Fo^2^)+(0.0419P)^2^+0.7675P] where P=(Fo^2^+2Fc^2^)/3'
_refine_ls_weighting_scheme calc
_refine_ls_wR_factor_gt 0.0910
_refine_ls_wR_factor_ref 0.1039
_reflns_number_gt 8198
_reflns_number_total 11727
_reflns_threshold_expression >2sigma(I)
_cod_data_source_file c4cy01441c2.cif
_cod_data_source_block ax0352
_cod_depositor_comments 'Adding full bibliography for 1518406.cif.'
_cod_original_cell_volume 2559.42(16)
_cod_original_sg_symbol_H-M P-1
_cod_database_code 1518406

loop_
_symmetry_equiv_pos_as_xyz
'x, y, z'
'-x, -y, -z'

loop_
_atom_site_label
_atom_site_type_symbol
_atom_site_fract_x
_atom_site_fract_y
_atom_site_fract_z
_atom_site_U_iso_or_equiv
_atom_site_adp_type
_atom_site_occupancy
_atom_site_symmetry_multiplicity
_atom_site_calc_flag
_atom_site_refinement_flags
C1 C 0.19985(19) 0.06877(14) 0.37161(14) 0.0258(5) Uani 1 1 d .
H1A H 0.1333 0.0915 0.3849 0.039 Uiso 1 1 calc R
H1B H 0.2804 0.0970 0.4219 0.039 Uiso 1 1 calc R
H1C H 0.1743 0.0022 0.3635 0.039 Uiso 1 1 calc R
C2 C 0.10094(18) 0.07155(13) 0.21011(14) 0.0224(4) Uani 1 1 d .
H2 H 0.1297 0.0802 0.1571 0.027 Uiso 1 1 calc R
C3 C 0.0267(2) 0.13812(14) 0.22162(15) 0.0273(5) Uani 1 1 d .
H3A H 0.0826 0.2012 0.2306 0.033 Uiso 1 1 calc R
H3B H 0.0019 0.1346 0.2763 0.033 Uiso 1 1 calc R
C4 C -0.0933(2) 0.11756(15) 0.13984(16) 0.0322(5) Uani 1 1 d .
H4A H -0.1414 0.1597 0.1516 0.039 Uiso 1 1 calc R
H4B H -0.0682 0.1279 0.0864 0.039 Uiso 1 1 calc R
C5 C -0.1781(2) 0.01970(15) 0.12023(16) 0.0329(5) Uani 1 1 d .
H5A H -0.2534 0.0073 0.0657 0.040 Uiso 1 1 calc R
H5B H -0.2090 0.0105 0.1716 0.040 Uiso 1 1 calc R
C6 C -0.1048(2) -0.04605(16) 0.10525(16) 0.0359(5) Uani 1 1 d .
H6A H -0.0793 -0.0398 0.0512 0.043 Uiso 1 1 calc R
H6B H -0.1607 -0.1096 0.0940 0.043 Uiso 1 1 calc R
C7 C 0.0140(2) -0.02737(14) 0.18688(16) 0.0308(5) Uani 1 1 d .
H7A H 0.0620 -0.0693 0.1740 0.037 Uiso 1 1 calc R
H7B H -0.0121 -0.0397 0.2395 0.037 Uiso 1 1 calc R
C8 C 0.43415(18) 0.23677(12) 0.38047(13) 0.0192(4) Uani 1 1 d .
C9 C 0.56673(19) 0.27207(13) 0.41718(14) 0.0230(4) Uani 1 1 d .
H9 H 0.6174 0.2409 0.3954 0.028 Uiso 1 1 calc R
C10 C 0.6262(2) 0.35169(13) 0.48478(15) 0.0277(5) Uani 1 1 d .
H10 H 0.7168 0.3741 0.5094 0.033 Uiso 1 1 calc R
C11 C 0.5542(2) 0.39875(13) 0.51661(14) 0.0270(5) Uani 1 1 d .
H11 H 0.5950 0.4537 0.5626 0.032 Uiso 1 1 calc R
C12 C 0.4226(2) 0.36527(13) 0.48092(14) 0.0258(5) Uani 1 1 d .
H12 H 0.3727 0.3975 0.5023 0.031 Uiso 1 1 calc R
C13 C 0.3628(2) 0.28493(13) 0.41416(14) 0.0226(4) Uani 1 1 d .
H13 H 0.2721 0.2622 0.3909 0.027 Uiso 1 1 calc R
C14 C 0.49893(19) 0.04953(13) 0.21795(13) 0.0224(4) Uani 1 1 d .
H14 H 0.5341 -0.0015 0.2301 0.027 Uiso 1 1 calc R
C15 C 0.3913(2) 0.01314(15) 0.12749(14) 0.0297(5) Uani 1 1 d .
H15A H 0.3233 -0.0372 0.1318 0.045 Uiso 1 1 calc R
H15B H 0.4244 -0.0091 0.0808 0.045 Uiso 1 1 calc R
H15C H 0.3571 0.0622 0.1116 0.045 Uiso 1 1 calc R
C16 C 0.6077(2) 0.12749(16) 0.21527(16) 0.0333(5) Uani 1 1 d .
H16A H 0.5785 0.1804 0.2073 0.050 Uiso 1 1 calc R
H16B H 0.6360 0.1083 0.1647 0.050 Uiso 1 1 calc R
H16C H 0.6791 0.1441 0.2720 0.050 Uiso 1 1 calc R
C17 C 0.66973(17) 0.06405(12) 0.42654(13) 0.0171(4) Uani 1 1 d .
C18 C 0.73660(18) 0.01972(13) 0.38367(14) 0.0213(4) Uani 1 1 d .
H18 H 0.6908 -0.0287 0.3313 0.026 Uiso 1 1 calc R
C19 C 0.86848(19) 0.04537(14) 0.41651(14) 0.0251(5) Uani 1 1 d .
H19 H 0.9126 0.0145 0.3867 0.030 Uiso 1 1 calc R
C20 C 0.93641(19) 0.11595(14) 0.49275(15) 0.0283(5) Uani 1 1 d .
H20 H 1.0271 0.1338 0.5150 0.034 Uiso 1 1 calc R
C21 C 0.8722(2) 0.16025(14) 0.53638(14) 0.0268(5) Uani 1 1 d .
H21 H 0.9187 0.2086 0.5888 0.032 Uiso 1 1 calc R
C22 C 0.73988(18) 0.13438(13) 0.50388(13) 0.0204(4) Uani 1 1 d .
H22 H 0.6964 0.1649 0.5346 0.024 Uiso 1 1 calc R
C23 C 0.43766(18) -0.08542(12) 0.34549(12) 0.0171(4) Uani 1 1 d .
C24 C 0.31411(19) -0.12343(13) 0.28351(13) 0.0217(4) Uani 1 1 d .
H24 H 0.2685 -0.0843 0.2608 0.026 Uiso 1 1 calc R
C25 C 0.2570(2) -0.21687(14) 0.25461(14) 0.0273(5) Uani 1 1 d .
H25 H 0.1729 -0.2414 0.2122 0.033 Uiso 1 1 calc R
C26 C 0.3220(2) -0.27495(14) 0.28719(15) 0.0295(5) Uani 1 1 d .
H26 H 0.2829 -0.3393 0.2672 0.035 Uiso 1 1 calc R
C27 C 0.4440(2) -0.23857(13) 0.34897(14) 0.0261(5) Uani 1 1 d .
H27 H 0.4889 -0.2782 0.3715 0.031 Uiso 1 1 calc R
C28 C 0.50159(19) -0.14465(13) 0.37852(13) 0.0204(4) Uani 1 1 d .
H28 H 0.5852 -0.1205 0.4216 0.025 Uiso 1 1 calc R
C29 C 0.78321(19) 0.42830(13) 0.13833(13) 0.0226(4) Uani 1 1 d .
H29A H 0.8295 0.3847 0.1301 0.034 Uiso 1 1 calc R
H29B H 0.7699 0.4565 0.0867 0.034 Uiso 1 1 calc R
H29C H 0.7003 0.3962 0.1426 0.034 Uiso 1 1 calc R
C30 C 0.92132(18) 0.46912(13) 0.30068(13) 0.0204(4) Uani 1 1 d .
H30 H 0.9508 0.5220 0.3541 0.025 Uiso 1 1 calc R
C31 C 0.8311(2) 0.39011(15) 0.32038(15) 0.0290(5) Uani 1 1 d .
H31A H 0.7951 0.3376 0.2672 0.035 Uiso 1 1 calc R
H31B H 0.7594 0.4089 0.3311 0.035 Uiso 1 1 calc R
C32 C 0.8998(2) 0.36073(16) 0.40289(15) 0.0322(5) Uani 1 1 d .
H32A H 0.9283 0.4113 0.4573 0.039 Uiso 1 1 calc R
H32B H 0.8398 0.3075 0.4119 0.039 Uiso 1 1 calc R
C33 C 1.0144(2) 0.33558(15) 0.39147(15) 0.0306(5) Uani 1 1 d .
H33A H 0.9857 0.2821 0.3398 0.037 Uiso 1 1 calc R
H33B H 1.0587 0.3187 0.4465 0.037 Uiso 1 1 calc R
C34 C 1.1062(2) 0.41563(16) 0.37498(15) 0.0325(5) Uani 1 1 d .
H34A H 1.1787 0.3975 0.3650 0.039 Uiso 1 1 calc R
H34B H 1.1407 0.4671 0.4291 0.039 Uiso 1 1 calc R
C35 C 1.0395(2) 0.44671(16) 0.29288(15) 0.0295(5) Uani 1 1 d .
H35A H 1.1001 0.5015 0.2866 0.035 Uiso 1 1 calc R
H35B H 1.0149 0.3977 0.2377 0.035 Uiso 1 1 calc R
C36 C 0.92663(17) 0.63287(12) 0.13294(13) 0.0175(4) Uani 1 1 d .
C37 C 1.00825(18) 0.59054(13) 0.10611(13) 0.0206(4) Uani 1 1 d .
H37 H 1.0232 0.5401 0.1292 0.025 Uiso 1 1 calc R
C38 C 1.0677(2) 0.62101(13) 0.04636(14) 0.0252(5) Uani 1 1 d .
H38 H 1.1233 0.5916 0.0291 0.030 Uiso 1 1 calc R
C39 C 1.0465(2) 0.69409(14) 0.01175(14) 0.0268(5) Uani 1 1 d .
H39 H 1.0881 0.7155 -0.0287 0.032 Uiso 1 1 calc R
C40 C 0.9648(2) 0.73558(14) 0.03632(14) 0.0264(5) Uani 1 1 d .
H40 H 0.9488 0.7850 0.0117 0.032 Uiso 1 1 calc R
C41 C 0.90594(19) 0.70618(13) 0.09654(13) 0.0220(4) Uani 1 1 d .
H41 H 0.8507 0.7361 0.1134 0.026 Uiso 1 1 calc R
C42 C 0.72201(19) 0.69624(13) 0.28157(13) 0.0212(4) Uani 1 1 d .
H42 H 0.6285 0.6871 0.2670 0.025 Uiso 1 1 calc R
C43 C 0.7693(2) 0.67820(15) 0.37467(14) 0.0285(5) Uani 1 1 d .
H43A H 0.7292 0.6139 0.3723 0.043 Uiso 1 1 calc R
H43B H 0.7470 0.7172 0.4179 0.043 Uiso 1 1 calc R
H43C H 0.8623 0.6919 0.3938 0.043 Uiso 1 1 calc R
C44 C 0.7855(2) 0.79520(13) 0.28193(15) 0.0300(5) Uani 1 1 d .
H44A H 0.8774 0.8064 0.2947 0.045 Uiso 1 1 calc R
H44B H 0.7716 0.8362 0.3286 0.045 Uiso 1 1 calc R
H44C H 0.7482 0.8065 0.2227 0.045 Uiso 1 1 calc R
C45 C 0.55120(18) 0.66826(13) 0.07365(13) 0.0190(4) Uani 1 1 d .
C46 C 0.58525(19) 0.69634(13) 0.00178(13) 0.0218(4) Uani 1 1 d .
H46 H 0.6328 0.6665 -0.0254 0.026 Uiso 1 1 calc R
C47 C 0.5505(2) 0.76721(14) -0.03043(15) 0.0303(5) Uani 1 1 d .
H47 H 0.5749 0.7861 -0.0790 0.036 Uiso 1 1 calc R
C48 C 0.4806(2) 0.81017(15) 0.00813(16) 0.0363(6) Uani 1 1 d .
H48 H 0.4571 0.8589 -0.0137 0.044 Uiso 1 1 calc R
C49 C 0.4442(2) 0.78266(15) 0.07854(15) 0.0337(5) Uani 1 1 d .
H49 H 0.3955 0.8122 0.1047 0.040 Uiso 1 1 calc R
C50 C 0.4792(2) 0.71192(14) 0.11066(14) 0.0252(5) Uani 1 1 d .
H50 H 0.4536 0.6929 0.1587 0.030 Uiso 1 1 calc R
C51 C 0.48854(18) 0.51866(12) 0.15568(13) 0.0178(4) Uani 1 1 d .
C52 C 0.35867(19) 0.50447(14) 0.11582(14) 0.0235(4) Uani 1 1 d .
H52 H 0.3310 0.5329 0.0684 0.028 Uiso 1 1 calc R
C53 C 0.2691(2) 0.44932(14) 0.14437(15) 0.0301(5) Uani 1 1 d .
H53 H 0.1808 0.4410 0.1171 0.036 Uiso 1 1 calc R
C54 C 0.3077(2) 0.40655(15) 0.21217(16) 0.0355(6) Uani 1 1 d .
H54 H 0.2461 0.3684 0.2314 0.043 Uiso 1 1 calc R
C55 C 0.4360(2) 0.41929(15) 0.25199(16) 0.0324(5) Uani 1 1 d .
H55 H 0.4628 0.3899 0.2987 0.039 Uiso 1 1 calc R
C56 C 0.5256(2) 0.47468(13) 0.22412(14) 0.0235(4) Uani 1 1 d .
H56 H 0.6138 0.4829 0.2519 0.028 Uiso 1 1 calc R
N1 N 0.21701(15) 0.09192(11) 0.28888(11) 0.0217(4) Uani 1 1 d .
N2 N 0.45456(15) 0.07691(10) 0.29484(11) 0.0179(3) Uani 1 1 d .
N3 N 0.85779(15) 0.49913(10) 0.22129(10) 0.0189(3) Uani 1 1 d .
N4 N 0.73671(14) 0.63166(10) 0.20868(10) 0.0165(3) Uani 1 1 d .
P1 P 0.35758(5) 0.14476(3) 0.27824(3) 0.01790(11) Uani 1 1 d .
P2 P 0.49520(5) 0.03841(3) 0.39137(3) 0.01619(11) Uani 1 1 d .
P3 P 0.88114(5) 0.61149(3) 0.23154(3) 0.01643(11) Uani 1 1 d .
P4 P 0.61038(5) 0.57685(3) 0.11125(3) 0.01634(11) Uani 1 1 d .

loop_
_atom_site_aniso_label
_atom_site_aniso_U_11
_atom_site_aniso_U_22
_atom_site_aniso_U_33
_atom_site_aniso_U_23
_atom_site_aniso_U_13
_atom_site_aniso_U_12
C1 0.0191(10) 0.0301(11) 0.0303(12) 0.0121(9) 0.0095(9) 0.0073(9)
C2 0.0167(10) 0.0253(10) 0.0226(11) 0.0040(8) 0.0043(9) 0.0059(8)
C3 0.0232(11) 0.0220(10) 0.0358(13) 0.0075(9) 0.0069(10) 0.0081(9)
C4 0.0251(12) 0.0352(12) 0.0388(14) 0.0148(10) 0.0063(10) 0.0148(10)
C5 0.0197(11) 0.0382(13) 0.0351(13) 0.0077(10) 0.0012(10) 0.0088(10)
C6 0.0259(12) 0.0317(12) 0.0391(14) -0.0012(10) 0.0009(11) 0.0069(10)
C7 0.0241(11) 0.0231(11) 0.0396(14) 0.0021(10) 0.0022(10) 0.0102(9)
C8 0.0225(10) 0.0147(9) 0.0248(11) 0.0087(8) 0.0107(9) 0.0078(8)
C9 0.0231(10) 0.0180(10) 0.0314(12) 0.0070(9) 0.0125(9) 0.0079(8)
C10 0.0266(11) 0.0193(10) 0.0340(13) 0.0059(9) 0.0092(10) 0.0031(9)
C11 0.0386(13) 0.0142(9) 0.0270(12) 0.0047(8) 0.0125(10) 0.0046(9)
C12 0.0378(13) 0.0200(10) 0.0311(12) 0.0110(9) 0.0209(10) 0.0153(9)
C13 0.0244(11) 0.0216(10) 0.0287(12) 0.0115(9) 0.0133(9) 0.0105(9)
C14 0.0287(11) 0.0248(10) 0.0215(11) 0.0082(8) 0.0115(9) 0.0165(9)
C15 0.0403(13) 0.0299(11) 0.0222(11) 0.0064(9) 0.0097(10) 0.0171(10)
C16 0.0331(13) 0.0439(14) 0.0355(13) 0.0198(11) 0.0202(11) 0.0177(11)
C17 0.0157(9) 0.0159(9) 0.0200(10) 0.0064(8) 0.0053(8) 0.0049(8)
C18 0.0197(10) 0.0190(10) 0.0229(11) 0.0032(8) 0.0049(9) 0.0054(8)
C19 0.0197(10) 0.0258(11) 0.0318(12) 0.0062(9) 0.0106(9) 0.0089(9)
C20 0.0136(10) 0.0317(12) 0.0342(13) 0.0068(10) 0.0034(9) 0.0034(9)
C21 0.0222(11) 0.0253(11) 0.0243(12) 0.0007(9) 0.0031(9) 0.0016(9)
C22 0.0201(10) 0.0187(9) 0.0210(11) 0.0041(8) 0.0055(8) 0.0055(8)
C23 0.0182(10) 0.0179(9) 0.0155(10) 0.0030(7) 0.0076(8) 0.0043(8)
C24 0.0200(10) 0.0207(10) 0.0222(11) 0.0055(8) 0.0050(9) 0.0046(8)
C25 0.0231(11) 0.0238(11) 0.0261(12) 0.0012(9) 0.0039(9) -0.0002(9)
C26 0.0372(13) 0.0163(10) 0.0339(13) 0.0036(9) 0.0162(11) 0.0029(9)
C27 0.0354(12) 0.0210(10) 0.0318(12) 0.0136(9) 0.0181(10) 0.0139(10)
C28 0.0215(10) 0.0222(10) 0.0195(10) 0.0072(8) 0.0078(9) 0.0077(8)
C29 0.0234(11) 0.0183(10) 0.0226(11) 0.0024(8) 0.0042(9) 0.0059(8)
C30 0.0228(10) 0.0191(9) 0.0202(10) 0.0062(8) 0.0056(9) 0.0086(8)
C31 0.0234(11) 0.0350(12) 0.0354(13) 0.0202(10) 0.0125(10) 0.0109(10)
C32 0.0330(13) 0.0351(12) 0.0355(13) 0.0217(11) 0.0130(11) 0.0128(10)
C33 0.0377(13) 0.0275(11) 0.0297(12) 0.0103(9) 0.0073(10) 0.0178(10)
C34 0.0252(12) 0.0442(13) 0.0335(13) 0.0163(11) 0.0081(10) 0.0178(11)
C35 0.0234(11) 0.0387(13) 0.0337(13) 0.0183(10) 0.0115(10) 0.0141(10)
C36 0.0149(9) 0.0151(9) 0.0190(10) 0.0009(8) 0.0045(8) 0.0020(7)
C37 0.0205(10) 0.0157(9) 0.0239(11) 0.0013(8) 0.0073(9) 0.0047(8)
C38 0.0236(11) 0.0237(10) 0.0273(12) -0.0012(9) 0.0127(9) 0.0055(9)
C39 0.0301(12) 0.0243(11) 0.0264(12) 0.0056(9) 0.0154(10) 0.0029(9)
C40 0.0308(12) 0.0218(10) 0.0290(12) 0.0113(9) 0.0125(10) 0.0065(9)
C41 0.0219(10) 0.0196(10) 0.0268(11) 0.0060(8) 0.0098(9) 0.0082(8)
C42 0.0191(10) 0.0223(10) 0.0209(11) -0.0001(8) 0.0065(9) 0.0076(8)
C43 0.0305(12) 0.0325(12) 0.0230(12) 0.0028(9) 0.0122(10) 0.0091(10)
C44 0.0357(13) 0.0202(10) 0.0312(13) 0.0002(9) 0.0083(10) 0.0104(10)
C45 0.0187(10) 0.0179(9) 0.0189(10) 0.0042(8) 0.0039(8) 0.0060(8)
C46 0.0221(10) 0.0202(10) 0.0220(11) 0.0054(8) 0.0054(9) 0.0065(8)
C47 0.0384(13) 0.0279(11) 0.0281(12) 0.0137(10) 0.0118(10) 0.0115(10)
C48 0.0517(16) 0.0293(12) 0.0369(14) 0.0173(11) 0.0123(12) 0.0250(12)
C49 0.0431(14) 0.0320(12) 0.0351(13) 0.0098(10) 0.0143(11) 0.0247(11)
C50 0.0291(12) 0.0286(11) 0.0227(11) 0.0094(9) 0.0092(9) 0.0147(9)
C51 0.0175(10) 0.0157(9) 0.0192(10) 0.0020(8) 0.0063(8) 0.0044(8)
C52 0.0221(11) 0.0261(10) 0.0219(11) 0.0040(9) 0.0063(9) 0.0092(9)
C53 0.0189(11) 0.0313(12) 0.0377(13) 0.0017(10) 0.0118(10) 0.0051(9)
C54 0.0340(13) 0.0298(12) 0.0470(15) 0.0119(11) 0.0243(12) 0.0039(10)
C55 0.0347(13) 0.0327(12) 0.0357(13) 0.0186(10) 0.0161(11) 0.0099(10)
C56 0.0213(10) 0.0231(10) 0.0262(11) 0.0083(9) 0.0076(9) 0.0059(9)
N1 0.0148(8) 0.0286(9) 0.0228(9) 0.0087(7) 0.0061(7) 0.0072(7)
N2 0.0191(8) 0.0174(8) 0.0200(9) 0.0051(7) 0.0086(7) 0.0079(7)
N3 0.0229(9) 0.0149(8) 0.0178(9) 0.0035(6) 0.0038(7) 0.0077(7)
N4 0.0155(8) 0.0168(8) 0.0175(8) 0.0033(6) 0.0056(7) 0.0059(6)
P1 0.0164(2) 0.0167(2) 0.0232(3) 0.0068(2) 0.0079(2) 0.0070(2)
P2 0.0145(2) 0.0159(2) 0.0172(3) 0.00250(19) 0.0046(2) 0.00477(19)
P3 0.0157(2) 0.0153(2) 0.0186(3) 0.00390(19) 0.0060(2) 0.0053(2)
P4 0.0176(2) 0.0168(2) 0.0163(3) 0.00492(19) 0.0062(2) 0.0071(2)

loop_
_atom_type_symbol
_atom_type_description
_atom_type_scat_dispersion_real
_atom_type_scat_dispersion_imag
_atom_type_scat_source
C C 0.0033 0.0016 'International Tables Vol C Tables 4.2.6.8 and 6.1.1.4'
H H 0.0000 0.0000 'International Tables Vol C Tables 4.2.6.8 and 6.1.1.4'
N N 0.0061 0.0033 'International Tables Vol C Tables 4.2.6.8 and 6.1.1.4'
P P 0.1023 0.0942 'International Tables Vol C Tables 4.2.6.8 and 6.1.1.4'

loop_
_geom_angle_atom_site_label_1
_geom_angle_atom_site_label_2
_geom_angle_atom_site_label_3
_geom_angle
N1 C1 H1A 109.5
N1 C1 H1B 109.5
H1A C1 H1B 109.5
N1 C1 H1C 109.5
H1A C1 H1C 109.5
H1B C1 H1C 109.5
N1 C2 C3 111.88(16)
N1 C2 C7 112.96(16)
C3 C2 C7 110.77(16)
N1 C2 H2 106.9
C3 C2 H2 106.9
C7 C2 H2 106.9
C2 C3 C4 112.02(17)
C2 C3 H3A 109.2
C4 C3 H3A 109.2
C2 C3 H3B 109.2
C4 C3 H3B 109.2
H3A C3 H3B 107.9
C5 C4 C3 111.03(18)
C5 C4 H4A 109.4
C3 C4 H4A 109.4
C5 C4 H4B 109.4
C3 C4 H4B 109.4
H4A C4 H4B 108.0
C4 C5 C6 110.33(18)
C4 C5 H5A 109.6
C6 C5 H5A 109.6
C4 C5 H5B 109.6
C6 C5 H5B 109.6
H5A C5 H5B 108.1
C5 C6 C7 111.15(19)
C5 C6 H6A 109.4
C7 C6 H6A 109.4
C5 C6 H6B 109.4
C7 C6 H6B 109.4
H6A C6 H6B 108.0
C6 C7 C2 111.58(18)
C6 C7 H7A 109.3
C2 C7 H7A 109.3
C6 C7 H7B 109.3
C2 C7 H7B 109.3
H7A C7 H7B 108.0
C9 C8 C13 117.59(18)
C9 C8 P1 120.75(15)
C13 C8 P1 120.60(15)
C10 C9 C8 121.36(19)
C10 C9 H9 119.3
C8 C9 H9 119.3
C11 C10 C9 120.2(2)
C11 C10 H10 119.9
C9 C10 H10 119.9
C12 C11 C10 119.43(19)
C12 C11 H11 120.3
C10 C11 H11 120.3
C11 C12 C13 120.45(19)
C11 C12 H12 119.8
C13 C12 H12 119.8
C12 C13 C8 120.92(19)
C12 C13 H13 119.5
C8 C13 H13 119.5
N2 C14 C16 110.52(16)
N2 C14 C15 113.10(16)
C16 C14 C15 111.91(17)
N2 C14 H14 107.0
C16 C14 H14 107.0
C15 C14 H14 107.0
C14 C15 H15A 109.5
C14 C15 H15B 109.5
H15A C15 H15B 109.5
C14 C15 H15C 109.5
H15A C15 H15C 109.5
H15B C15 H15C 109.5
C14 C16 H16A 109.5
C14 C16 H16B 109.5
H16A C16 H16B 109.5
C14 C16 H16C 109.5
H16A C16 H16C 109.5
H16B C16 H16C 109.5
C22 C17 C18 118.12(18)
C22 C17 P2 115.70(14)
C18 C17 P2 126.18(15)
C19 C18 C17 120.88(19)
C19 C18 H18 119.6
C17 C18 H18 119.6
C18 C19 C20 120.13(19)
C18 C19 H19 119.9
C20 C19 H19 119.9
C21 C20 C19 119.90(19)
C21 C20 H20 120.1
C19 C20 H20 120.1
C20 C21 C22 120.11(19)
C20 C21 H21 119.9
C22 C21 H21 119.9
C21 C22 C17 120.87(19)
C21 C22 H22 119.6
C17 C22 H22 119.6
C28 C23 C24 118.08(17)
C28 C23 P2 123.80(15)
C24 C23 P2 117.39(14)
C25 C24 C23 121.20(19)
C25 C24 H24 119.4
C23 C24 H24 119.4
C24 C25 C26 120.2(2)
C24 C25 H25 119.9
C26 C25 H25 119.9
C27 C26 C25 119.45(19)
C27 C26 H26 120.3
C25 C26 H26 120.3
C26 C27 C28 120.61(19)
C26 C27 H27 119.7
C28 C27 H27 119.7
C27 C28 C23 120.50(19)
C27 C28 H28 119.7
C23 C28 H28 119.7
N3 C29 H29A 109.5
N3 C29 H29B 109.5
H29A C29 H29B 109.5
N3 C29 H29C 109.5
H29A C29 H29C 109.5
H29B C29 H29C 109.5
N3 C30 C35 111.84(16)
N3 C30 C31 112.84(16)
C35 C30 C31 111.18(16)
N3 C30 H30 106.9
C35 C30 H30 106.9
C31 C30 H30 106.9
C30 C31 C32 111.50(17)
C30 C31 H31A 109.3
C32 C31 H31A 109.3
C30 C31 H31B 109.3
C32 C31 H31B 109.3
H31A C31 H31B 108.0
C33 C32 C31 111.29(18)
C33 C32 H32A 109.4
C31 C32 H32A 109.4
C33 C32 H32B 109.4
C31 C32 H32B 109.4
H32A C32 H32B 108.0
C32 C33 C34 110.18(17)
C32 C33 H33A 109.6
C34 C33 H33A 109.6
C32 C33 H33B 109.6
C34 C33 H33B 109.6
H33A C33 H33B 108.1
C33 C34 C35 111.21(18)
C33 C34 H34A 109.4
C35 C34 H34A 109.4
C33 C34 H34B 109.4
C35 C34 H34B 109.4
H34A C34 H34B 108.0
C30 C35 C34 112.22(17)
C30 C35 H35A 109.2
C34 C35 H35A 109.2
C30 C35 H35B 109.2
C34 C35 H35B 109.2
H35A C35 H35B 107.9
C37 C36 C41 117.75(17)
C37 C36 P3 120.04(14)
C41 C36 P3 120.56(14)
C38 C37 C36 120.99(18)
C38 C37 H37 119.5
C36 C37 H37 119.5
C39 C38 C37 120.21(18)
C39 C38 H38 119.9
C37 C38 H38 119.9
C40 C39 C38 119.54(18)
C40 C39 H39 120.2
C38 C39 H39 120.2
C39 C40 C41 120.65(19)
C39 C40 H40 119.7
C41 C40 H40 119.7
C40 C41 C36 120.84(18)
C40 C41 H41 119.6
C36 C41 H41 119.6
N4 C42 C43 113.39(16)
N4 C42 C44 110.97(15)
C43 C42 C44 111.01(17)
N4 C42 H42 107.0
C43 C42 H42 107.0
C44 C42 H42 107.0
C42 C43 H43A 109.5
C42 C43 H43B 109.5
H43A C43 H43B 109.5
C42 C43 H43C 109.5
H43A C43 H43C 109.5
H43B C43 H43C 109.5
C42 C44 H44A 109.5
C42 C44 H44B 109.5
H44A C44 H44B 109.5
C42 C44 H44C 109.5
H44A C44 H44C 109.5
H44B C44 H44C 109.5
C50 C45 C46 118.22(17)
C50 C45 P4 126.36(15)
C46 C45 P4 115.41(14)
C47 C46 C45 120.86(19)
C47 C46 H46 119.6
C45 C46 H46 119.6
C48 C47 C46 119.8(2)
C48 C47 H47 120.1
C46 C47 H47 120.1
C47 C48 C49 120.34(19)
C47 C48 H48 119.8
C49 C48 H48 119.8
C48 C49 C50 119.7(2)
C48 C49 H49 120.1
C50 C49 H49 120.1
C49 C50 C45 121.03(19)
C49 C50 H50 119.5
C45 C50 H50 119.5
C52 C51 C56 118.07(17)
C52 C51 P4 123.18(15)
C56 C51 P4 118.02(14)
C53 C52 C51 120.85(19)
C53 C52 H52 119.6
C51 C52 H52 119.6
C54 C53 C52 120.2(2)
C54 C53 H53 119.9
C52 C53 H53 119.9
C53 C54 C55 119.7(2)
C53 C54 H54 120.1
C55 C54 H54 120.1
C54 C55 C56 120.2(2)
C54 C55 H55 119.9
C56 C55 H55 119.9
C55 C56 C51 120.90(19)
C55 C56 H56 119.5
C51 C56 H56 119.5
C1 N1 C2 117.33(15)
C1 N1 P1 125.12(13)
C2 N1 P1 117.47(13)
C14 N2 P2 120.84(12)
C14 N2 P1 115.96(12)
P2 N2 P1 123.16(9)
C29 N3 C30 116.97(15)
C29 N3 P3 125.04(13)
C30 N3 P3 117.94(12)
C42 N4 P4 120.27(12)
C42 N4 P3 116.35(12)
P4 N4 P3 123.27(9)
N1 P1 N2 109.43(8)
N1 P1 C8 103.09(9)
N2 P1 C8 102.00(8)
N2 P2 C23 101.32(8)
N2 P2 C17 105.52(8)
C23 P2 C17 102.41(8)
N3 P3 N4 109.54(8)
N3 P3 C36 103.23(8)
N4 P3 C36 102.33(8)
N4 P4 C51 101.56(8)
N4 P4 C45 104.56(8)
C51 P4 C45 102.63(9)

loop_
_geom_bond_atom_site_label_1
_geom_bond_atom_site_label_2
_geom_bond_distance
C1 N1 1.463(2)
C1 H1A 0.9800
C1 H1B 0.9800
C1 H1C 0.9800
C2 N1 1.475(2)
C2 C3 1.524(3)
C2 C7 1.530(3)
C2 H2 1.0000
C3 C4 1.529(3)
C3 H3A 0.9900
C3 H3B 0.9900
C4 C5 1.516(3)
C4 H4A 0.9900
C4 H4B 0.9900
C5 C6 1.517(3)
C5 H5A 0.9900
C5 H5B 0.9900
C6 C7 1.524(3)
C6 H6A 0.9900
C6 H6B 0.9900
C7 H7A 0.9900
C7 H7B 0.9900
C8 C9 1.392(3)
C8 C13 1.401(3)
C8 P1 1.823(2)
C9 C10 1.384(3)
C9 H9 0.9500
C10 C11 1.382(3)
C10 H10 0.9500
C11 C12 1.381(3)
C11 H11 0.9500
C12 C13 1.385(3)
C12 H12 0.9500
C13 H13 0.9500
C14 N2 1.494(2)
C14 C16 1.517(3)
C14 C15 1.522(3)
C14 H14 1.0000
C15 H15A 0.9800
C15 H15B 0.9800
C15 H15C 0.9800
C16 H16A 0.9800
C16 H16B 0.9800
C16 H16C 0.9800
C17 C22 1.397(3)
C17 C18 1.398(3)
C17 P2 1.8396(19)
C18 C19 1.382(3)
C18 H18 0.9500
C19 C20 1.385(3)
C19 H19 0.9500
C20 C21 1.380(3)
C20 H20 0.9500
C21 C22 1.386(3)
C21 H21 0.9500
C22 H22 0.9500
C23 C28 1.395(3)
C23 C24 1.395(3)
C23 P2 1.8303(19)
C24 C25 1.380(3)
C24 H24 0.9500
C25 C26 1.385(3)
C25 H25 0.9500
C26 C27 1.380(3)
C26 H26 0.9500
C27 C28 1.387(3)
C27 H27 0.9500
C28 H28 0.9500
C29 N3 1.462(2)
C29 H29A 0.9800
C29 H29B 0.9800
C29 H29C 0.9800
C30 N3 1.476(2)
C30 C35 1.518(3)
C30 C31 1.524(3)
C30 H30 1.0000
C31 C32 1.528(3)
C31 H31A 0.9900
C31 H31B 0.9900
C32 C33 1.515(3)
C32 H32A 0.9900
C32 H32B 0.9900
C33 C34 1.519(3)
C33 H33A 0.9900
C33 H33B 0.9900
C34 C35 1.530(3)
C34 H34A 0.9900
C34 H34B 0.9900
C35 H35A 0.9900
C35 H35B 0.9900
C36 C37 1.397(3)
C36 C41 1.399(3)
C36 P3 1.8303(19)
C37 C38 1.385(3)
C37 H37 0.9500
C38 C39 1.383(3)
C38 H38 0.9500
C39 C40 1.375(3)
C39 H39 0.9500
C40 C41 1.382(3)
C40 H40 0.9500
C41 H41 0.9500
C42 N4 1.493(2)
C42 C43 1.520(3)
C42 C44 1.525(3)
C42 H42 1.0000
C43 H43A 0.9800
C43 H43B 0.9800
C43 H43C 0.9800
C44 H44A 0.9800
C44 H44B 0.9800
C44 H44C 0.9800
C45 C50 1.390(3)
C45 C46 1.397(3)
C45 P4 1.8371(19)
C46 C47 1.387(3)
C46 H46 0.9500
C47 C48 1.377(3)
C47 H47 0.9500
C48 C49 1.384(3)
C48 H48 0.9500
C49 C50 1.385(3)
C49 H49 0.9500
C50 H50 0.9500
C51 C52 1.391(3)
C51 C56 1.395(3)
C51 P4 1.8330(19)
C52 C53 1.386(3)
C52 H52 0.9500
C53 C54 1.378(3)
C53 H53 0.9500
C54 C55 1.379(3)
C54 H54 0.9500
C55 C56 1.381(3)
C55 H55 0.9500
C56 H56 0.9500
N1 P1 1.6787(16)
N2 P2 1.7157(16)
N2 P1 1.7191(16)
N3 P3 1.6779(15)
N4 P4 1.7156(16)
N4 P3 1.7170(16)

loop_
_geom_torsion_atom_site_label_1
_geom_torsion_atom_site_label_2
_geom_torsion_atom_site_label_3
_geom_torsion_atom_site_label_4
_geom_torsion
N1 C2 C3 C4 179.65(16)
C7 C2 C3 C4 -53.3(2)
C2 C3 C4 C5 55.6(2)
C3 C4 C5 C6 -57.1(3)
C4 C5 C6 C7 57.7(3)
C5 C6 C7 C2 -56.3(3)
N1 C2 C7 C6 -179.96(17)
C3 C2 C7 C6 53.6(2)
C13 C8 C9 C10 0.2(3)
P1 C8 C9 C10 168.57(15)
C8 C9 C10 C11 -0.8(3)
C9 C10 C11 C12 0.5(3)
C10 C11 C12 C13 0.4(3)
C11 C12 C13 C8 -1.0(3)
C9 C8 C13 C12 0.7(3)
P1 C8 C13 C12 -167.68(15)
C22 C17 C18 C19 -0.6(3)
P2 C17 C18 C19 179.85(15)
C17 C18 C19 C20 -0.1(3)
C18 C19 C20 C21 0.5(3)
C19 C20 C21 C22 -0.2(3)
C20 C21 C22 C17 -0.5(3)
C18 C17 C22 C21 0.9(3)
P2 C17 C22 C21 -179.48(15)
C28 C23 C24 C25 -0.8(3)
P2 C23 C24 C25 -171.41(15)
C23 C24 C25 C26 0.2(3)
C24 C25 C26 C27 0.2(3)
C25 C26 C27 C28 0.0(3)
C26 C27 C28 C23 -0.7(3)
C24 C23 C28 C27 1.1(3)
P2 C23 C28 C27 171.02(15)
N3 C30 C31 C32 179.99(16)
C35 C30 C31 C32 53.4(2)
C30 C31 C32 C33 -56.3(2)
C31 C32 C33 C34 57.5(2)
C32 C33 C34 C35 -56.6(2)
N3 C30 C35 C34 179.92(17)
C31 C30 C35 C34 -52.9(2)
C33 C34 C35 C30 54.9(3)
C41 C36 C37 C38 0.8(3)
P3 C36 C37 C38 -164.68(15)
C36 C37 C38 C39 -0.3(3)
C37 C38 C39 C40 -0.7(3)
C38 C39 C40 C41 1.3(3)
C39 C40 C41 C36 -0.9(3)
C37 C36 C41 C40 -0.2(3)
P3 C36 C41 C40 165.19(16)
C50 C45 C46 C47 1.4(3)
P4 C45 C46 C47 -177.51(16)
C45 C46 C47 C48 -0.6(3)
C46 C47 C48 C49 -0.3(4)
C47 C48 C49 C50 0.4(4)
C48 C49 C50 C45 0.4(3)
C46 C45 C50 C49 -1.3(3)
P4 C45 C50 C49 177.45(17)
C56 C51 C52 C53 1.0(3)
P4 C51 C52 C53 170.99(15)
C51 C52 C53 C54 -0.9(3)
C52 C53 C54 C55 0.4(3)
C53 C54 C55 C56 0.0(3)
C54 C55 C56 C51 0.1(3)
C52 C51 C56 C55 -0.6(3)
P4 C51 C56 C55 -171.09(16)
C3 C2 N1 C1 73.7(2)
C7 C2 N1 C1 -52.1(2)
C3 C2 N1 P1 -103.18(17)
C7 C2 N1 P1 131.00(16)
C16 C14 N2 P2 -103.93(17)
C15 C14 N2 P2 129.70(15)
C16 C14 N2 P1 78.25(18)
C15 C14 N2 P1 -48.11(19)
C35 C30 N3 C29 75.8(2)
C31 C30 N3 C29 -50.4(2)
C35 C30 N3 P3 -101.74(17)
C31 C30 N3 P3 132.02(15)
C43 C42 N4 P4 130.46(15)
C44 C42 N4 P4 -103.79(17)
C43 C42 N4 P3 -45.8(2)
C44 C42 N4 P3 79.98(18)
C1 N1 P1 N2 63.43(17)
C2 N1 P1 N2 -119.96(14)
C1 N1 P1 C8 -44.53(17)
C2 N1 P1 C8 132.08(14)
C14 N2 P1 N1 120.84(14)
P2 N2 P1 N1 -56.91(13)
C14 N2 P1 C8 -130.47(14)
P2 N2 P1 C8 51.77(12)
C9 C8 P1 N1 152.84(15)
C13 C8 P1 N1 -39.18(17)
C9 C8 P1 N2 39.36(17)
C13 C8 P1 N2 -152.66(15)
C14 N2 P2 C23 -55.18(15)
P1 N2 P2 C23 122.47(11)
C14 N2 P2 C17 51.26(16)
P1 N2 P2 C17 -131.09(11)
C28 C23 P2 N2 142.12(16)
C24 C23 P2 N2 -47.89(16)
C28 C23 P2 C17 33.24(17)
C24 C23 P2 C17 -156.77(15)
C22 C17 P2 N2 108.75(15)
C18 C17 P2 N2 -71.64(17)
C22 C17 P2 C23 -145.60(14)
C18 C17 P2 C23 34.00(18)
C29 N3 P3 N4 61.06(17)
C30 N3 P3 N4 -121.59(13)
C29 N3 P3 C36 -47.38(17)
C30 N3 P3 C36 129.98(14)
C42 N4 P3 N3 122.51(13)
P4 N4 P3 N3 -53.58(12)
C42 N4 P3 C36 -128.45(13)
P4 N4 P3 C36 55.45(12)
C37 C36 P3 N3 -40.40(17)
C41 C36 P3 N3 154.54(15)
C37 C36 P3 N4 -154.18(15)
C41 C36 P3 N4 40.77(17)
C42 N4 P4 C51 -56.70(15)
P3 N4 P4 C51 119.25(11)
C42 N4 P4 C45 49.78(15)
P3 N4 P4 C45 -134.27(10)
C52 C51 P4 N4 146.31(16)
C56 C51 P4 N4 -43.69(16)
C52 C51 P4 C45 38.32(18)
C56 C51 P4 C45 -151.67(15)
C50 C45 P4 N4 -75.65(19)
C46 C45 P4 N4 103.15(15)
C50 C45 P4 C51 30.0(2)
C46 C45 P4 C51 -151.16(15)
